data_7700425
loop_
_publ_author_name
'Tezgerevska, Tina'
'Rousset, Elodie'
'Gable, Robert W.'
'Jameson, Guy N. L.'
'Sa\~nudo, E Carolina'
'Starikova, Alyona'
'Boskovic, Colette'

_publ_section_title
;
 Valence tautomerism and spin crossover in pyridinophane-cobalt-dioxolene
 complexes: an experimental and computational study.
;
_journal_issue 31
_journal_name_full 'Dalton transactions (Cambridge, England : 2003)'
_journal_page_first 11674
_journal_page_last 11689
_journal_paper_doi 10.1039/c9dt02372k
_journal_volume 48
_journal_year 2019
_chemical_formula_moiety 'C34 H48 Mn N4 O2, C24 H20 B, 1.5(C4 H8 O2)'
_chemical_formula_sum 'C64 H80 B Mn N4 O5'
_chemical_formula_weight 1051.07
_space_group_crystal_system triclinic
_space_group_IT_number 2
_space_group_name_Hall '-P 1'
_space_group_name_H-M_alt 'P -1'
_symmetry_space_group_name_Hall '-P 1'
_symmetry_space_group_name_H-M 'P -1'
_atom_sites_solution_hydrogens geom
_audit_creation_date 2018-09-04
_audit_creation_method
;
Olex2 1.2
(compiled 2018.05.29 svn.r3508 for OlexSys, GUI svn.r5506)
;
_audit_update_record
;
2019-03-29 deposited with the CCDC.    2019-07-02 downloaded from the CCDC.
;
_cell_angle_alpha 99.531(3)
_cell_angle_beta 94.045(2)
_cell_angle_gamma 93.356(2)
_cell_formula_units_Z 2
_cell_length_a 10.9915(2)
_cell_length_b 13.6672(4)
_cell_length_c 19.4001(6)
_cell_measurement_reflns_used 10551
_cell_measurement_temperature 130.00(10)
_cell_measurement_theta_max 76.9810
_cell_measurement_theta_min 4.4740
_cell_volume 2859.64(14)
_computing_cell_refinement 'CrysAlisPro 1.171.38.46 (Rigaku OD, 2015)'
_computing_data_collection 'CrysAlisPro 1.171.38.46 (Rigaku OD, 2015)'
_computing_data_reduction 'CrysAlisPro 1.171.38.46 (Rigaku OD, 2015)'
_computing_molecular_graphics 'Olex2 (Dolomanov et al., 2009)'
_computing_publication_material 'Olex2 (Dolomanov et al., 2009)'
_computing_structure_refinement 'ShelXL (Sheldrick, 2015)'
_diffrn_ambient_environment N~2~
_diffrn_ambient_temperature 130.00(10)
_diffrn_detector 'CCD plate'
_diffrn_detector_area_resol_mean 10.2273
_diffrn_detector_type Atlas
_diffrn_measured_fraction_theta_full 0.995
_diffrn_measured_fraction_theta_max 0.970
_diffrn_measurement_details
;
List of Runs (angles in degrees, time in seconds):

  # Type    Start    End  Width  t~exp~   \w     \q     \k     \f   Frames
#--------------------------------------------------------------------------
  1  \w    -69.00 -38.00   1.00    1.00    --  -40.81  57.00  30.00   31
  2  \w    -96.00 -11.00   1.00    1.00    --  -40.81 125.00 120.00   85
  3  \w    -48.00  32.00   1.00    1.00    --  -40.81  38.00 150.00   80
  4  \w   -114.00 -13.00   1.00    1.00    --  -40.81 -57.00   0.00  101
  5  \w    -25.00  64.00   1.00    1.00    --   40.81 -38.00-150.00   89
  6  \w     40.00 110.00   1.00    2.00    --  113.00-111.00 -30.00   70
  7  \w     84.00 117.00   1.00    2.00    --  113.00-114.00  47.00   33
  8  \w     39.00  66.00   1.00    2.00    --  113.00-114.00  47.00   27
  9  \w     36.00 109.00   1.00    2.00    --  113.00-111.00 120.00   73
 10  \w     39.00 142.00   1.00    2.00    --  113.00 -61.00 150.00  103
 11  \w     41.00 138.00   1.00    2.00    --  113.00 -61.00 -60.00   97
 12  \w    129.00 168.00   1.00    2.00    --  113.00 -15.00-120.00   39
 13  \w     84.00 115.00   1.00    2.00    --  113.00-111.00-120.00   31
 14  \w     39.00  65.00   1.00    2.00    --  113.00-111.00-120.00   26
 15  \w     35.00  88.00   1.00    2.00    --  113.00 -30.00   0.00   53
 16  \w     84.00 176.00   1.00    2.00    --  113.00  30.00 -90.00   92
 17  \w     53.00 162.00   1.00    2.00    --  113.00  15.00-150.00  109
 18  \w     36.00 124.00   1.00    2.00    --  113.00 -15.00-120.00   88
 19  \w     29.00 105.00   1.00    2.00    --  113.00 -94.00 150.00   76
;
_diffrn_measurement_device 'four-circle diffractometer'
_diffrn_measurement_device_type 'SuperNova, Dual, Cu at zero, Atlas'
_diffrn_measurement_method '\w scans'
_diffrn_orient_matrix_type 'CrysAlisPro convention (1999,Acta A55,543-557)'
_diffrn_orient_matrix_UB_11 -0.0191036000
_diffrn_orient_matrix_UB_12 0.1109233000
_diffrn_orient_matrix_UB_13 0.0007099000
_diffrn_orient_matrix_UB_21 0.0353682000
_diffrn_orient_matrix_UB_22 0.0220526000
_diffrn_orient_matrix_UB_23 0.0795859000
_diffrn_orient_matrix_UB_31 0.1350109000
_diffrn_orient_matrix_UB_32 0.0184524000
_diffrn_orient_matrix_UB_33 -0.0138793000
_diffrn_radiation_monochromator mirror
_diffrn_radiation_probe x-ray
_diffrn_radiation_type CuK\a
_diffrn_radiation_wavelength 1.54184
_diffrn_reflns_av_R_equivalents 0.0357
_diffrn_reflns_av_unetI/netI 0.0451
_diffrn_reflns_Laue_measured_fraction_full 0.995
_diffrn_reflns_Laue_measured_fraction_max 0.970
_diffrn_reflns_limit_h_max 13
_diffrn_reflns_limit_h_min -9
_diffrn_reflns_limit_k_max 17
_diffrn_reflns_limit_k_min -15
_diffrn_reflns_limit_l_max 24
_diffrn_reflns_limit_l_min -24
_diffrn_reflns_number 22065
_diffrn_reflns_point_group_measured_fraction_full 0.995
_diffrn_reflns_point_group_measured_fraction_max 0.970
_diffrn_reflns_theta_full 67.684
_diffrn_reflns_theta_max 77.133
_diffrn_reflns_theta_min 3.686
_diffrn_source 'micro-focus sealed X-ray tube'
_diffrn_source_type 'SuperNova (Cu) X-ray Source'
_exptl_absorpt_coefficient_mu 2.284
_exptl_absorpt_correction_T_max 1.000
_exptl_absorpt_correction_T_min 0.283
_exptl_absorpt_correction_type gaussian
_exptl_absorpt_process_details
;
CrysAlisPro 1.171.38.46 (Rigaku Oxford Diffraction, 2015)
Numerical absorption correction based on gaussian integration over
            a multifaceted crystal model
Empirical absorption correction using spherical harmonics,
 implemented in SCALE3 ABSPACK scaling algorithm.
;
_exptl_crystal_colour green
_exptl_crystal_colour_primary green
_exptl_crystal_density_diffrn 1.221
_exptl_crystal_description plate
_exptl_crystal_F_000 1124
_exptl_crystal_preparation 'Magnetic properties'
_exptl_crystal_recrystallization_method 'Re-crystallisation from solvent: dichloromethane, dioxane'
_exptl_crystal_size_max 0.687
_exptl_crystal_size_mid 0.287
_exptl_crystal_size_min 0.069
_refine_diff_density_max 0.377
_refine_diff_density_min -0.382
_refine_diff_density_rms 0.046
_refine_ls_extinction_coef 0.00103(10)
_refine_ls_extinction_expression Fc^*^=kFc[1+0.001xFc^2^\l^3^/sin(2\q)]^-1/4^
_refine_ls_extinction_method 'SHELXL-2016/6 (Sheldrick 2016)'
_refine_ls_goodness_of_fit_ref 1.028
_refine_ls_hydrogen_treatment constr
_refine_ls_matrix_type full
_refine_ls_number_parameters 742
_refine_ls_number_reflns 11754
_refine_ls_number_restraints 48
_refine_ls_restrained_S_all 1.026
_refine_ls_R_factor_all 0.0441
_refine_ls_R_factor_gt 0.0368
_refine_ls_shift/su_max 0.001
_refine_ls_shift/su_mean 0.000
_refine_ls_structure_factor_coef Fsqd
_refine_ls_weighting_details 'w=1/[\s^2^(Fo^2^)+(0.0481P)^2^+0.5353P] where P=(Fo^2^+2Fc^2^)/3'
_refine_ls_weighting_scheme calc
_refine_ls_wR_factor_gt 0.0925
_refine_ls_wR_factor_ref 0.0975
_reflns_Friedel_coverage 0.000
_reflns_number_gt 10517
_reflns_number_total 11754
_reflns_threshold_expression 'I > 2\s(I)'
_cod_data_source_file c9dt02372k3.cif
_cod_data_source_block 3-mn
_cod_depositor_comments 'Adding full bibliography for 7700424--7700427.cif.'
_cod_original_cell_volume 2859.65(14)
_cod_database_code 7700425
_shelx_shelxl_version_number 2016/6
_chemical_oxdiff_formula 'C64 H80 B Mn N4 O5'
_shelx_space_group_comment
;
The symmetry employed for this shelxl refinement is uniquely defined
by the following loop, which should always be used as a source of
symmetry information in preference to the above space-group names.
They are only intended as comments.
;
_reflns_odcompleteness_completeness 98.47
_reflns_odcompleteness_iscentric 1
_reflns_odcompleteness_theta 75.12
_olex2_refinement_description
;
1. Fixed Uiso
 At 1.2 times of:
  All C(H) groups, All C(H,H) groups
 At 1.5 times of:
  All C(H,H,H) groups
2. Uiso/Uaniso restraints and constraints
O3A \\sim C59A \\sim C60A \\sim O4A \\sim C61A \\sim C62A: within 2A with sigma
of 0.005 and sigma for terminal atoms of 0.01
3. Same fragment restrains
{O3, C59, C60, O4, C61, C62} sigma for 1-2: 0.01, 1-3: 0.04
as
{O3A, C59A, C60A, O4A, C61A, C62A}
4. Others
 Sof(O3A)=Sof(C59A)=Sof(H59C)=Sof(H59D)=Sof(C60A)=Sof(H60C)=Sof(H60D)=Sof(O4A)=
 Sof(C61A)=Sof(H61C)=Sof(H61D)=Sof(C62A)=Sof(H62C)=Sof(H62D)=1-FVAR(1)
 Sof(O3)=Sof(C59)=Sof(H59A)=Sof(H59B)=Sof(C60)=Sof(H60A)=Sof(H60B)=Sof(O4)=
 Sof(C61)=Sof(H61A)=Sof(H61B)=Sof(C62)=Sof(H62A)=Sof(H62B)=FVAR(1)
5.a Ternary CH refined with riding coordinates:
 C29(H29), C32(H32)
5.b Secondary CH2 refined with riding coordinates:
 C15(H15A,H15B), C21(H21A,H21B), C22(H22A,H22B), C28(H28A,H28B), C59(H59A,
 H59B), C60(H60A,H60B), C61(H61A,H61B), C62(H62A,H62B), C59A(H59C,H59D),
 C60A(H60C,H60D), C61A(H61C,H61D), C62A(H62C,H62D), C63(H63A,H63B), C64(H64A,
 H64B)
5.c Aromatic/amide H refined with riding coordinates:
 C4(H4), C6(H6), C17(H17), C18(H18), C19(H19), C24(H24), C25(H25), C26(H26),
 C36(H36), C37(H37), C38(H38), C39(H39), C40(H40), C42(H42), C43(H43), C44(H44),
  C45(H45), C46(H46), C48(H48), C49(H49), C50(H50), C51(H51), C52(H52),
 C54(H54), C55(H55), C56(H56), C57(H57), C58(H58)
5.d Idealised Me refined as rotating group:
 C8(H8A,H8B,H8C), C9(H9A,H9B,H9C), C10(H10A,H10B,H10C), C12(H12A,H12B,H12C),
 C13(H13A,H13B,H13C), C14(H14A,H14B,H14C), C30(H30A,H30B,H30C), C31(H31A,H31B,
 H31C), C33(H33A,H33B,H33C), C34(H34A,H34B,H34C)
;
_olex2_submission_special_instructions 'No special instructions were received'
_oxdiff_exptl_absorpt_empirical_details
;
Empirical correction (ABSPACK) includes:
- Absorption correction using spherical harmonics
- Frame scaling
;
_oxdiff_exptl_absorpt_empirical_full_max 1.878
_oxdiff_exptl_absorpt_empirical_full_min 0.778

loop_
_space_group_symop_operation_xyz
'x, y, z'
'-x, -y, -z'

loop_
_atom_site_label
_atom_site_type_symbol
_atom_site_fract_x
_atom_site_fract_y
_atom_site_fract_z
_atom_site_U_iso_or_equiv
_atom_site_adp_type
_atom_site_occupancy
_atom_site_site_symmetry_order
_atom_site_calc_flag
_atom_site_refinement_flags_posn
_atom_site_refinement_flags_adp
_atom_site_refinement_flags_occupancy
_atom_site_disorder_assembly
_atom_site_disorder_group
Mn1 Mn 0.68420(2) 0.66593(2) 0.23801(2) 0.01598(7) Uani 1 1 d . . . . .
O1 O 0.66383(10) 0.59501(7) 0.14688(5) 0.0213(2) Uani 1 1 d . . . . .
O2 O 0.78272(9) 0.75921(7) 0.20357(5) 0.0199(2) Uani 1 1 d . . . . .
N1 N 0.52287(11) 0.76776(9) 0.25425(6) 0.0194(2) Uani 1 1 d . . . . .
N2 N 0.80424(11) 0.55645(9) 0.28567(6) 0.0182(2) Uani 1 1 d . . . . .
N3 N 0.72358(11) 0.73956(9) 0.33662(6) 0.0171(2) Uani 1 1 d . . . . .
N4 N 0.55987(11) 0.57922(9) 0.27805(6) 0.0176(2) Uani 1 1 d . . . . .
C1 C 0.71362(13) 0.64918(11) 0.10147(7) 0.0197(3) Uani 1 1 d . . . . .
C2 C 0.78105(13) 0.73850(11) 0.13231(7) 0.0184(3) Uani 1 1 d . . . . .
C3 C 0.83897(13) 0.79892(11) 0.09124(8) 0.0205(3) Uani 1 1 d . . . . .
C4 C 0.82299(14) 0.76725(12) 0.01817(8) 0.0232(3) Uani 1 1 d . . . . .
H4 H 0.860363 0.806144 -0.010492 0.028 Uiso 1 1 calc R . . . .
C5 C 0.75397(14) 0.68052(12) -0.01347(8) 0.0237(3) Uani 1 1 d . . . . .
C6 C 0.69858(14) 0.62091(11) 0.02956(8) 0.0224(3) Uani 1 1 d . . . . .
H6 H 0.652046 0.562743 0.009739 0.027 Uiso 1 1 calc R . . . .
C7 C 0.91376(14) 0.89562(11) 0.12538(8) 0.0241(3) Uani 1 1 d . . . . .
C8 C 0.83214(16) 0.96647(12) 0.16829(9) 0.0305(3) Uani 1 1 d . . . . .
H8A H 0.764096 0.979994 0.138338 0.046 Uiso 1 1 calc GR . . . .
H8B H 0.878898 1.027597 0.187629 0.046 Uiso 1 1 calc GR . . . .
H8C H 0.802585 0.935948 0.205627 0.046 Uiso 1 1 calc GR . . . .
C9 C 1.02007(16) 0.87158(14) 0.17415(10) 0.0344(4) Uani 1 1 d . . . . .
H9A H 0.988157 0.840217 0.210507 0.052 Uiso 1 1 calc GR . . . .
H9B H 1.067221 0.931986 0.194794 0.052 Uiso 1 1 calc GR . . . .
H9C H 1.071254 0.827531 0.147637 0.052 Uiso 1 1 calc GR . . . .
C10 C 0.96841(18) 0.94962(13) 0.07068(9) 0.0341(4) Uani 1 1 d . . . . .
H10A H 1.021871 0.907404 0.044454 0.051 Uiso 1 1 calc GR . . . .
H10B H 1.013889 1.009629 0.093737 0.051 Uiso 1 1 calc GR . . . .
H10C H 0.903864 0.965784 0.039439 0.051 Uiso 1 1 calc GR . . . .
C11 C 0.73567(16) 0.64687(13) -0.09331(8) 0.0293(3) Uani 1 1 d . . . . .
C12 C 0.59755(18) 0.63243(19) -0.11606(10) 0.0454(5) Uani 1 1 d . . . . .
H12A H 0.560557 0.581860 -0.093737 0.068 Uiso 1 1 calc GR . . . .
H12B H 0.585732 0.612621 -0.166045 0.068 Uiso 1 1 calc GR . . . .
H12C H 0.560402 0.693815 -0.102564 0.068 Uiso 1 1 calc GR . . . .
C13 C 0.7933(2) 0.72198(15) -0.13405(9) 0.0390(4) Uani 1 1 d . . . . .
H13A H 0.760425 0.785348 -0.121098 0.058 Uiso 1 1 calc GR . . . .
H13B H 0.775474 0.699147 -0.183448 0.058 Uiso 1 1 calc GR . . . .
H13C H 0.880311 0.728548 -0.123152 0.058 Uiso 1 1 calc GR . . . .
C14 C 0.79332(19) 0.54733(14) -0.11297(9) 0.0382(4) Uani 1 1 d . . . . .
H14A H 0.879972 0.556480 -0.101065 0.057 Uiso 1 1 calc GR . . . .
H14B H 0.777653 0.523951 -0.162444 0.057 Uiso 1 1 calc GR . . . .
H14C H 0.758349 0.499365 -0.087689 0.057 Uiso 1 1 calc GR . . . .
C15 C 0.43217(13) 0.72024(11) 0.29368(8) 0.0219(3) Uani 1 1 d . . . . .
H15A H 0.350722 0.725870 0.272637 0.026 Uiso 1 1 calc R . . . .
H15B H 0.437467 0.755841 0.341513 0.026 Uiso 1 1 calc R . . . .
C16 C 0.45052(13) 0.61177(11) 0.29488(7) 0.0196(3) Uani 1 1 d . . . . .
C17 C 0.36413(14) 0.54909(12) 0.31754(8) 0.0237(3) Uani 1 1 d . . . . .
H17 H 0.288304 0.571084 0.328671 0.028 Uiso 1 1 calc R . . . .
C18 C 0.39227(14) 0.45303(12) 0.32341(8) 0.0245(3) Uani 1 1 d . . . . .
H18 H 0.333840 0.409056 0.336392 0.029 Uiso 1 1 calc R . . . .
C19 C 0.50807(14) 0.42261(11) 0.30984(7) 0.0218(3) Uani 1 1 d . . . . .
H19 H 0.529202 0.359295 0.315357 0.026 Uiso 1 1 calc R . . . .
C20 C 0.59085(13) 0.48851(10) 0.28800(7) 0.0187(3) Uani 1 1 d . . . . .
C21 C 0.72020(13) 0.46504(10) 0.27327(8) 0.0206(3) Uani 1 1 d . . . . .
H21A H 0.748658 0.419497 0.303257 0.025 Uiso 1 1 calc R . . . .
H21B H 0.721092 0.432475 0.224940 0.025 Uiso 1 1 calc R . . . .
C22 C 0.83136(14) 0.59655(11) 0.36154(7) 0.0206(3) Uani 1 1 d . . . . .
H22A H 0.917597 0.591956 0.374052 0.025 Uiso 1 1 calc R . . . .
H22B H 0.785406 0.555566 0.388393 0.025 Uiso 1 1 calc R . . . .
C23 C 0.80046(13) 0.70394(11) 0.38185(7) 0.0185(3) Uani 1 1 d . . . . .
C24 C 0.83987(14) 0.76199(11) 0.44615(8) 0.0227(3) Uani 1 1 d . . . . .
H24 H 0.896548 0.739582 0.476759 0.027 Uiso 1 1 calc R . . . .
C25 C 0.79288(15) 0.85430(12) 0.46386(8) 0.0265(3) Uani 1 1 d . . . . .
H25 H 0.818425 0.894331 0.506608 0.032 Uiso 1 1 calc R . . . .
C26 C 0.70796(14) 0.88686(11) 0.41791(8) 0.0249(3) Uani 1 1 d . . . . .
H26 H 0.673200 0.947044 0.430337 0.030 Uiso 1 1 calc R . . . .
C27 C 0.67610(13) 0.82810(10) 0.35336(8) 0.0198(3) Uani 1 1 d . . . . .
C28 C 0.58836(13) 0.85745(10) 0.29802(8) 0.0214(3) Uani 1 1 d . . . . .
H28A H 0.529583 0.899752 0.320440 0.026 Uiso 1 1 calc R . . . .
H28B H 0.633179 0.894893 0.268467 0.026 Uiso 1 1 calc R . . . .
C29 C 0.47065(14) 0.79061(12) 0.18535(8) 0.0246(3) Uani 1 1 d . . . . .
H29 H 0.539606 0.811691 0.160562 0.029 Uiso 1 1 calc R . . . .
C30 C 0.38489(16) 0.87466(13) 0.19246(9) 0.0308(3) Uani 1 1 d . . . . .
H30A H 0.314934 0.855883 0.215571 0.046 Uiso 1 1 calc GR . . . .
H30B H 0.358682 0.887443 0.146736 0.046 Uiso 1 1 calc GR . . . .
H30C H 0.426984 0.933616 0.219562 0.046 Uiso 1 1 calc GR . . . .
C31 C 0.40717(16) 0.69751(13) 0.13993(9) 0.0326(4) Uani 1 1 d . . . . .
H31A H 0.460283 0.643996 0.138181 0.049 Uiso 1 1 calc GR . . . .
H31B H 0.388128 0.710410 0.093353 0.049 Uiso 1 1 calc GR . . . .
H31C H 0.333075 0.679464 0.159620 0.049 Uiso 1 1 calc GR . . . .
C32 C 0.91697(13) 0.53845(11) 0.24681(7) 0.0210(3) Uani 1 1 d . . . . .
H32 H 0.890224 0.522977 0.196700 0.025 Uiso 1 1 calc R . . . .
C33 C 1.00306(14) 0.63194(12) 0.25777(9) 0.0285(3) Uani 1 1 d . . . . .
H33A H 0.957612 0.687738 0.250477 0.043 Uiso 1 1 calc GR . . . .
H33B H 1.064709 0.623596 0.225017 0.043 Uiso 1 1 calc GR . . . .
H33C H 1.041214 0.643483 0.304733 0.043 Uiso 1 1 calc GR . . . .
C34 C 0.98445(15) 0.45053(12) 0.26494(8) 0.0264(3) Uani 1 1 d . . . . .
H34A H 1.013741 0.463779 0.313606 0.040 Uiso 1 1 calc GR . . . .
H34B H 1.052385 0.440780 0.236654 0.040 Uiso 1 1 calc GR . . . .
H34C H 0.929708 0.391672 0.255965 0.040 Uiso 1 1 calc GR . . . .
C35 C 0.14250(13) 0.79518(10) 0.57971(8) 0.0193(3) Uani 1 1 d . . . . .
C36 C 0.10035(14) 0.88933(11) 0.57658(9) 0.0247(3) Uani 1 1 d . . . . .
H36 H 0.136261 0.927973 0.547269 0.030 Uiso 1 1 calc R . . . .
C37 C 0.00676(15) 0.92740(12) 0.61566(9) 0.0294(3) Uani 1 1 d . . . . .
H37 H -0.017197 0.990873 0.612920 0.035 Uiso 1 1 calc R . . . .
C38 C -0.05040(14) 0.87085(13) 0.65845(9) 0.0293(3) Uani 1 1 d . . . . .
H38 H -0.112520 0.895985 0.684840 0.035 Uiso 1 1 calc R . . . .
C39 C -0.01384(14) 0.77603(13) 0.66151(9) 0.0280(3) Uani 1 1 d . . . . .
H39 H -0.052572 0.736735 0.689421 0.034 Uiso 1 1 calc R . . . .
C40 C 0.08112(13) 0.73962(11) 0.62268(8) 0.0233(3) Uani 1 1 d . . . . .
H40 H 0.104400 0.675981 0.625522 0.028 Uiso 1 1 calc R . . . .
C41 C 0.25323(13) 0.63655(10) 0.51707(7) 0.0180(3) Uani 1 1 d . . . . .
C42 C 0.14372(13) 0.58766(11) 0.48294(8) 0.0215(3) Uani 1 1 d . . . . .
H42 H 0.076532 0.624873 0.477700 0.026 Uiso 1 1 calc R . . . .
C43 C 0.13139(14) 0.48611(11) 0.45666(8) 0.0234(3) Uani 1 1 d . . . . .
H43 H 0.057557 0.457344 0.433723 0.028 Uiso 1 1 calc R . . . .
C44 C 0.22847(15) 0.42781(11) 0.46450(8) 0.0244(3) Uani 1 1 d . . . . .
H44 H 0.221447 0.360301 0.445894 0.029 Uiso 1 1 calc R . . . .
C45 C 0.33641(14) 0.47191(11) 0.50063(8) 0.0236(3) Uani 1 1 d . . . . .
H45 H 0.401500 0.433364 0.508056 0.028 Uiso 1 1 calc R . . . .
C46 C 0.34767(13) 0.57402(11) 0.52588(8) 0.0196(3) Uani 1 1 d . . . . .
H46 H 0.421259 0.601866 0.549650 0.024 Uiso 1 1 calc R . . . .
C47 C 0.27681(12) 0.81403(10) 0.47360(7) 0.0186(3) Uani 1 1 d . . . . .
C48 C 0.36391(13) 0.89183(10) 0.46980(8) 0.0199(3) Uani 1 1 d . . . . .
H48 H 0.428234 0.906275 0.504515 0.024 Uiso 1 1 calc R . . . .
C49 C 0.35818(14) 0.94862(11) 0.41606(8) 0.0226(3) Uani 1 1 d . . . . .
H49 H 0.417159 1.000284 0.416112 0.027 Uiso 1 1 calc R . . . .
C50 C 0.26501(14) 0.92812(11) 0.36285(8) 0.0226(3) Uani 1 1 d . . . . .
H50 H 0.259846 0.966401 0.327477 0.027 Uiso 1 1 calc R . . . .
C51 C 0.17964(14) 0.84966(12) 0.36317(8) 0.0242(3) Uani 1 1 d . . . . .
H51 H 0.117601 0.833914 0.327171 0.029 Uiso 1 1 calc R . . . .
C52 C 0.18640(13) 0.79432(11) 0.41719(8) 0.0230(3) Uani 1 1 d . . . . .
H52 H 0.128232 0.741689 0.415927 0.028 Uiso 1 1 calc R . . . .
C53 C 0.38410(13) 0.79157(10) 0.60064(8) 0.0198(3) Uani 1 1 d . . . . .
C54 C 0.37266(14) 0.83120(11) 0.67122(8) 0.0245(3) Uani 1 1 d . . . . .
H54 H 0.294809 0.841228 0.685714 0.029 Uiso 1 1 calc R . . . .
C55 C 0.47280(16) 0.85618(12) 0.72055(9) 0.0298(3) Uani 1 1 d . . . . .
H55 H 0.460750 0.881917 0.766825 0.036 Uiso 1 1 calc R . . . .
C56 C 0.59062(15) 0.84274(12) 0.70078(9) 0.0300(3) Uani 1 1 d . . . . .
H56 H 0.657680 0.858530 0.733600 0.036 Uiso 1 1 calc R . . . .
C57 C 0.60645(14) 0.80544(11) 0.63138(9) 0.0261(3) Uani 1 1 d . . . . .
H57 H 0.684797 0.796784 0.617273 0.031 Uiso 1 1 calc R . . . .
C58 C 0.50555(13) 0.78083(11) 0.58261(8) 0.0219(3) Uani 1 1 d . . . . .
H58 H 0.518650 0.756314 0.536288 0.026 Uiso 1 1 calc R . . . .
B1 B 0.26618(14) 0.75836(11) 0.54245(8) 0.0172(3) Uani 1 1 d . . . . .
O3 O 0.8149(3) 0.34600(14) 0.12321(10) 0.0581(6) Uani 0.873(3) 1 d D . P A 1
C59 C 0.7976(3) 0.3801(2) 0.05787(15) 0.0492(7) Uani 0.873(3) 1 d D . P A 1
H59A H 0.839965 0.445184 0.061129 0.059 Uiso 0.873(3) 1 calc R . P A 1
H59B H 0.711198 0.386048 0.046670 0.059 Uiso 0.873(3) 1 calc R . P A 1
C60 C 0.8461(2) 0.30818(18) 0.00134(12) 0.0413(5) Uani 0.873(3) 1 d D . P A 1
H60A H 0.834795 0.331680 -0.043039 0.050 Uiso 0.873(3) 1 calc R . P A 1
H60B H 0.932978 0.303925 0.011965 0.050 Uiso 0.873(3) 1 calc R . P A 1
O4 O 0.78444(16) 0.21242(12) -0.00430(8) 0.0450(4) Uani 0.873(3) 1 d D . P A 1
C61 C 0.8007(2) 0.17830(17) 0.06084(13) 0.0434(6) Uani 0.873(3) 1 d D . P A 1
H61A H 0.886739 0.170418 0.071457 0.052 Uiso 0.873(3) 1 calc R . P A 1
H61B H 0.756628 0.113828 0.057333 0.052 Uiso 0.873(3) 1 calc R . P A 1
C62 C 0.7551(3) 0.2501(2) 0.11929(15) 0.0507(7) Uani 0.873(3) 1 d D . P A 1
H62A H 0.667553 0.253664 0.110946 0.061 Uiso 0.873(3) 1 calc R . P A 1
H62B H 0.770740 0.226839 0.163458 0.061 Uiso 0.873(3) 1 calc R . P A 1
O3A O 0.8909(15) 0.3409(9) 0.1191(9) 0.064(3) Uani 0.127(3) 1 d D U P A 2
C59A C 0.8424(18) 0.3718(19) 0.0567(12) 0.065(3) Uani 0.127(3) 1 d D U P A 2
H59C H 0.873668 0.332667 0.016234 0.078 Uiso 0.127(3) 1 calc R . P A 2
H59D H 0.868347 0.441105 0.057611 0.078 Uiso 0.127(3) 1 calc R . P A 2
C60A C 0.7056(17) 0.3590(10) 0.0506(12) 0.064(3) Uani 0.127(3) 1 d D U P A 2
H60C H 0.673675 0.396183 0.091621 0.077 Uiso 0.127(3) 1 calc R . P A 2
H60D H 0.672755 0.383384 0.009451 0.077 Uiso 0.127(3) 1 calc R . P A 2
O4A O 0.6711(13) 0.2556(8) 0.0450(7) 0.065(3) Uani 0.127(3) 1 d D U P A 2
C61A C 0.7203(17) 0.2226(16) 0.1060(11) 0.063(3) Uani 0.127(3) 1 d D U P A 2
H61C H 0.696514 0.152411 0.102868 0.075 Uiso 0.127(3) 1 calc R . P A 2
H61D H 0.685828 0.258279 0.146728 0.075 Uiso 0.127(3) 1 calc R . P A 2
C62A C 0.8574(16) 0.2380(10) 0.1160(12) 0.063(3) Uani 0.127(3) 1 d D U P A 2
H62C H 0.886999 0.216751 0.159025 0.076 Uiso 0.127(3) 1 calc R . P A 2
H62D H 0.893371 0.198927 0.077178 0.076 Uiso 0.127(3) 1 calc R . P A 2
O5 O 0.53968(14) 0.00029(13) 0.07098(8) 0.0500(4) Uani 1 1 d . . . . .
C63 C 0.4436(2) 0.05797(19) 0.05173(13) 0.0528(5) Uani 1 1 d . . . . .
H63A H 0.443146 0.117598 0.086622 0.063 Uiso 1 1 calc R . . . .
H63B H 0.365834 0.020079 0.050465 0.063 Uiso 1 1 calc R . . . .
C64 C 0.5411(2) -0.08673(18) 0.01931(12) 0.0500(5) Uani 1 1 d . . . . .
H64A H 0.465252 -0.127376 0.017618 0.060 Uiso 1 1 calc R . . . .
H64B H 0.607987 -0.125519 0.031608 0.060 Uiso 1 1 calc R . . . .

loop_
_atom_site_aniso_label
_atom_site_aniso_U_11
_atom_site_aniso_U_22
_atom_site_aniso_U_33
_atom_site_aniso_U_23
_atom_site_aniso_U_13
_atom_site_aniso_U_12
Mn1 0.01809(12) 0.01541(11) 0.01464(11) 0.00332(8) 0.00218(8) -0.00035(8)
O1 0.0278(5) 0.0184(5) 0.0170(5) 0.0025(4) 0.0031(4) -0.0039(4)
O2 0.0239(5) 0.0198(5) 0.0160(5) 0.0042(4) 0.0015(4) -0.0025(4)
N1 0.0191(6) 0.0189(6) 0.0206(6) 0.0052(4) 0.0004(5) 0.0008(4)
N2 0.0191(6) 0.0177(5) 0.0184(6) 0.0033(4) 0.0035(4) 0.0020(4)
N3 0.0173(5) 0.0167(5) 0.0175(5) 0.0032(4) 0.0029(4) 0.0003(4)
N4 0.0180(6) 0.0181(5) 0.0171(5) 0.0043(4) 0.0021(4) -0.0005(4)
C1 0.0203(7) 0.0205(7) 0.0191(7) 0.0048(5) 0.0031(5) 0.0017(5)
C2 0.0182(6) 0.0212(6) 0.0164(6) 0.0045(5) 0.0015(5) 0.0023(5)
C3 0.0205(7) 0.0216(7) 0.0209(7) 0.0076(5) 0.0027(5) 0.0022(5)
C4 0.0239(7) 0.0277(7) 0.0204(7) 0.0098(6) 0.0047(6) 0.0034(6)
C5 0.0254(7) 0.0287(7) 0.0178(7) 0.0051(6) 0.0030(6) 0.0052(6)
C6 0.0239(7) 0.0238(7) 0.0189(7) 0.0021(5) 0.0011(5) 0.0008(6)
C7 0.0268(7) 0.0234(7) 0.0234(7) 0.0090(6) 0.0029(6) -0.0030(6)
C8 0.0369(9) 0.0238(7) 0.0305(8) 0.0038(6) 0.0057(7) -0.0028(6)
C9 0.0277(8) 0.0336(9) 0.0417(10) 0.0138(7) -0.0067(7) -0.0087(7)
C10 0.0423(10) 0.0292(8) 0.0328(9) 0.0118(7) 0.0098(7) -0.0078(7)
C11 0.0315(8) 0.0384(9) 0.0179(7) 0.0046(6) 0.0027(6) 0.0024(7)
C12 0.0380(10) 0.0740(15) 0.0226(8) 0.0071(9) -0.0045(7) 0.0010(10)
C13 0.0545(12) 0.0460(10) 0.0181(7) 0.0094(7) 0.0060(7) 0.0018(9)
C14 0.0514(11) 0.0371(9) 0.0248(8) -0.0017(7) 0.0118(8) 0.0018(8)
C15 0.0191(7) 0.0219(7) 0.0254(7) 0.0053(5) 0.0034(6) 0.0026(5)
C16 0.0184(7) 0.0222(7) 0.0178(6) 0.0034(5) 0.0001(5) 0.0002(5)
C17 0.0205(7) 0.0289(7) 0.0224(7) 0.0061(6) 0.0038(6) 0.0001(6)
C18 0.0248(7) 0.0280(7) 0.0208(7) 0.0073(6) 0.0021(6) -0.0067(6)
C19 0.0269(7) 0.0200(7) 0.0187(6) 0.0056(5) -0.0005(6) -0.0014(6)
C20 0.0226(7) 0.0178(6) 0.0155(6) 0.0030(5) 0.0000(5) 0.0000(5)
C21 0.0235(7) 0.0158(6) 0.0233(7) 0.0044(5) 0.0045(5) 0.0017(5)
C22 0.0237(7) 0.0215(7) 0.0174(6) 0.0047(5) 0.0016(5) 0.0049(5)
C23 0.0173(6) 0.0199(6) 0.0192(6) 0.0052(5) 0.0034(5) 0.0002(5)
C24 0.0214(7) 0.0246(7) 0.0214(7) 0.0045(5) -0.0010(6) -0.0013(6)
C25 0.0289(8) 0.0249(7) 0.0228(7) -0.0023(6) -0.0012(6) -0.0020(6)
C26 0.0258(7) 0.0199(7) 0.0274(8) -0.0008(6) 0.0020(6) 0.0020(6)
C27 0.0185(6) 0.0179(6) 0.0235(7) 0.0045(5) 0.0035(5) -0.0004(5)
C28 0.0225(7) 0.0161(6) 0.0256(7) 0.0031(5) 0.0012(6) 0.0029(5)
C29 0.0253(7) 0.0265(7) 0.0230(7) 0.0082(6) -0.0009(6) 0.0032(6)
C30 0.0317(8) 0.0306(8) 0.0320(8) 0.0106(6) -0.0021(7) 0.0087(7)
C31 0.0318(8) 0.0345(9) 0.0287(8) 0.0015(7) -0.0078(7) 0.0034(7)
C32 0.0211(7) 0.0239(7) 0.0190(6) 0.0045(5) 0.0061(5) 0.0028(6)
C33 0.0224(7) 0.0277(8) 0.0375(9) 0.0094(6) 0.0069(6) 0.0020(6)
C34 0.0263(8) 0.0268(7) 0.0288(8) 0.0073(6) 0.0094(6) 0.0086(6)
C35 0.0149(6) 0.0179(6) 0.0237(7) 0.0014(5) -0.0020(5) 0.0003(5)
C36 0.0215(7) 0.0195(7) 0.0331(8) 0.0048(6) 0.0016(6) 0.0016(6)
C37 0.0244(8) 0.0219(7) 0.0408(9) 0.0011(6) 0.0006(7) 0.0070(6)
C38 0.0194(7) 0.0315(8) 0.0353(8) -0.0018(7) 0.0044(6) 0.0066(6)
C39 0.0220(7) 0.0303(8) 0.0326(8) 0.0058(6) 0.0068(6) 0.0023(6)
C40 0.0197(7) 0.0210(7) 0.0300(8) 0.0056(6) 0.0030(6) 0.0034(5)
C41 0.0173(6) 0.0183(6) 0.0187(6) 0.0039(5) 0.0030(5) 0.0003(5)
C42 0.0185(7) 0.0203(7) 0.0262(7) 0.0061(5) 0.0003(5) 0.0006(5)
C43 0.0247(7) 0.0224(7) 0.0222(7) 0.0041(5) 0.0012(6) -0.0063(6)
C44 0.0310(8) 0.0184(6) 0.0239(7) 0.0018(5) 0.0106(6) -0.0030(6)
C45 0.0240(7) 0.0208(7) 0.0282(7) 0.0061(6) 0.0100(6) 0.0046(6)
C46 0.0159(6) 0.0210(7) 0.0230(7) 0.0052(5) 0.0051(5) 0.0009(5)
C47 0.0151(6) 0.0176(6) 0.0230(7) 0.0031(5) 0.0014(5) 0.0028(5)
C48 0.0178(6) 0.0177(6) 0.0237(7) 0.0025(5) 0.0003(5) 0.0011(5)
C49 0.0229(7) 0.0166(6) 0.0282(7) 0.0039(5) 0.0029(6) 0.0000(5)
C50 0.0255(7) 0.0193(7) 0.0246(7) 0.0067(5) 0.0029(6) 0.0062(6)
C51 0.0217(7) 0.0253(7) 0.0254(7) 0.0056(6) -0.0039(6) 0.0024(6)
C52 0.0182(7) 0.0223(7) 0.0286(7) 0.0073(6) -0.0015(6) -0.0020(5)
C53 0.0191(7) 0.0144(6) 0.0262(7) 0.0063(5) -0.0010(5) 0.0001(5)
C54 0.0215(7) 0.0230(7) 0.0279(8) 0.0037(6) -0.0012(6) -0.0008(6)
C55 0.0327(8) 0.0277(8) 0.0265(8) 0.0030(6) -0.0050(6) -0.0040(6)
C56 0.0253(8) 0.0251(7) 0.0375(9) 0.0089(6) -0.0131(7) -0.0061(6)
C57 0.0163(7) 0.0198(7) 0.0427(9) 0.0112(6) -0.0050(6) -0.0024(5)
C58 0.0193(7) 0.0176(6) 0.0289(7) 0.0064(5) -0.0007(6) -0.0004(5)
B1 0.0129(7) 0.0165(7) 0.0223(7) 0.0043(5) 0.0002(6) 0.0004(5)
O3 0.0973(17) 0.0353(9) 0.0375(9) -0.0056(7) -0.0012(11) 0.0119(11)
C59 0.070(2) 0.0316(12) 0.0446(13) 0.0029(10) -0.0043(13) 0.0141(14)
C60 0.0370(11) 0.0461(12) 0.0400(12) 0.0068(9) -0.0057(9) 0.0084(10)
O4 0.0536(10) 0.0368(8) 0.0390(9) -0.0049(6) -0.0105(7) 0.0066(7)
C61 0.0464(13) 0.0307(11) 0.0504(13) 0.0023(9) -0.0076(10) 0.0079(9)
C62 0.0601(19) 0.0443(16) 0.0479(15) 0.0038(12) 0.0073(13) 0.0124(13)
O3A 0.069(6) 0.034(5) 0.081(6) 0.001(4) -0.021(5) 0.000(5)
C59A 0.072(7) 0.036(5) 0.082(7) 0.005(5) -0.021(6) 0.001(5)
C60A 0.073(7) 0.033(5) 0.079(6) 0.004(5) -0.024(5) 0.000(5)
O4A 0.073(6) 0.035(4) 0.079(6) 0.004(4) -0.028(5) -0.003(4)
C61A 0.071(7) 0.032(5) 0.078(6) 0.006(5) -0.026(5) -0.001(5)
C62A 0.070(7) 0.033(5) 0.079(6) 0.003(5) -0.024(5) 0.000(5)
O5 0.0450(8) 0.0561(9) 0.0482(8) 0.0098(7) -0.0068(7) 0.0079(7)
C63 0.0475(12) 0.0556(13) 0.0545(13) 0.0041(10) 0.0019(10) 0.0148(10)
C64 0.0433(11) 0.0477(12) 0.0597(13) 0.0121(10) -0.0055(10) 0.0117(9)

loop_
_atom_type_symbol
_atom_type_description
_atom_type_scat_dispersion_real
_atom_type_scat_dispersion_imag
_atom_type_scat_source
C C 0.0181 0.0091 'International Tables Vol C Tables 4.2.6.8 and 6.1.1.4'
H H 0.0000 0.0000 'International Tables Vol C Tables 4.2.6.8 and 6.1.1.4'
B B 0.0090 0.0039 'International Tables Vol C Tables 4.2.6.8 and 6.1.1.4'
Mn Mn -0.5299 2.8052 'International Tables Vol C Tables 4.2.6.8 and 6.1.1.4'
N N 0.0311 0.0180 'International Tables Vol C Tables 4.2.6.8 and 6.1.1.4'
O O 0.0492 0.0322 'International Tables Vol C Tables 4.2.6.8 and 6.1.1.4'

loop_
_exptl_crystal_face_index_h
_exptl_crystal_face_index_k
_exptl_crystal_face_index_l
_exptl_crystal_face_perp_dist
0 0 1 0.0346
-1 -2 1 0.2225
-2 0 1 0.3200
0 -1 0 0.1350
0 1 0 0.1350
0 0 -1 0.0346
2 0 -1 0.3200

loop_
_geom_angle_atom_site_label_1
_geom_angle_atom_site_label_2
_geom_angle_atom_site_label_3
_geom_angle
_geom_angle_site_symmetry_1
_geom_angle_site_symmetry_3
O1 Mn1 O2 87.16(4) . .
O1 Mn1 N1 108.17(5) . .
O1 Mn1 N2 97.14(4) . .
O1 Mn1 N3 174.37(5) . .
O1 Mn1 N4 95.94(5) . .
O2 Mn1 N1 94.41(4) . .
O2 Mn1 N2 109.94(4) . .
O2 Mn1 N3 90.62(5) . .
O2 Mn1 N4 171.96(5) . .
N2 Mn1 N1 145.70(4) . .
N3 Mn1 N1 77.15(5) . .
N3 Mn1 N2 78.76(5) . .
N3 Mn1 N4 86.94(5) . .
N4 Mn1 N1 77.58(5) . .
N4 Mn1 N2 77.10(5) . .
C1 O1 Mn1 110.46(8) . .
C2 O2 Mn1 111.43(9) . .
C15 N1 Mn1 108.51(8) . .
C15 N1 C28 111.53(11) . .
C15 N1 C29 113.88(12) . .
C28 N1 Mn1 99.94(8) . .
C28 N1 C29 111.19(11) . .
C29 N1 Mn1 110.90(9) . .
C21 N2 Mn1 101.04(8) . .
C21 N2 C22 112.25(11) . .
C21 N2 C32 110.19(11) . .
C22 N2 Mn1 107.66(8) . .
C22 N2 C32 113.57(11) . .
C32 N2 Mn1 111.43(9) . .
C23 N3 Mn1 120.77(9) . .
C23 N3 C27 121.94(12) . .
C27 N3 Mn1 117.16(10) . .
C16 N4 Mn1 121.29(10) . .
C20 N4 Mn1 117.77(10) . .
C20 N4 C16 120.94(12) . .
O1 C1 C2 115.87(12) . .
O1 C1 C6 123.18(13) . .
C6 C1 C2 120.94(14) . .
O2 C2 C1 114.35(12) . .
O2 C2 C3 124.58(13) . .
C3 C2 C1 121.07(13) . .
C2 C3 C4 116.45(14) . .
C2 C3 C7 120.74(13) . .
C4 C3 C7 122.79(13) . .
C3 C4 H4 118.3 . .
C5 C4 C3 123.35(14) . .
C5 C4 H4 118.3 . .
C4 C5 C6 118.57(14) . .
C4 C5 C11 123.14(14) . .
C6 C5 C11 118.29(14) . .
C1 C6 C5 119.56(14) . .
C1 C6 H6 120.2 . .
C5 C6 H6 120.2 . .
C3 C7 C8 110.27(13) . .
C9 C7 C3 109.73(13) . .
C9 C7 C8 109.17(14) . .
C10 C7 C3 111.72(13) . .
C10 C7 C8 108.26(13) . .
C10 C7 C9 107.61(14) . .
C7 C8 H8A 109.5 . .
C7 C8 H8B 109.5 . .
C7 C8 H8C 109.5 . .
H8A C8 H8B 109.5 . .
H8A C8 H8C 109.5 . .
H8B C8 H8C 109.5 . .
C7 C9 H9A 109.5 . .
C7 C9 H9B 109.5 . .
C7 C9 H9C 109.5 . .
H9A C9 H9B 109.5 . .
H9A C9 H9C 109.5 . .
H9B C9 H9C 109.5 . .
C7 C10 H10A 109.5 . .
C7 C10 H10B 109.5 . .
C7 C10 H10C 109.5 . .
H10A C10 H10B 109.5 . .
H10A C10 H10C 109.5 . .
H10B C10 H10C 109.5 . .
C5 C11 C12 109.22(13) . .
C5 C11 C14 109.19(14) . .
C13 C11 C5 112.89(14) . .
C13 C11 C12 108.09(16) . .
C13 C11 C14 108.38(14) . .
C14 C11 C12 109.00(16) . .
C11 C12 H12A 109.5 . .
C11 C12 H12B 109.5 . .
C11 C12 H12C 109.5 . .
H12A C12 H12B 109.5 . .
H12A C12 H12C 109.5 . .
H12B C12 H12C 109.5 . .
C11 C13 H13A 109.5 . .
C11 C13 H13B 109.5 . .
C11 C13 H13C 109.5 . .
H13A C13 H13B 109.5 . .
H13A C13 H13C 109.5 . .
H13B C13 H13C 109.5 . .
C11 C14 H14A 109.5 . .
C11 C14 H14B 109.5 . .
C11 C14 H14C 109.5 . .
H14A C14 H14B 109.5 . .
H14A C14 H14C 109.5 . .
H14B C14 H14C 109.5 . .
N1 C15 H15A 108.9 . .
N1 C15 H15B 108.9 . .
N1 C15 C16 113.18(12) . .
H15A C15 H15B 107.8 . .
C16 C15 H15A 108.9 . .
C16 C15 H15B 108.9 . .
N4 C16 C15 117.08(13) . .
N4 C16 C17 120.26(13) . .
C17 C16 C15 122.45(13) . .
C16 C17 H17 120.5 . .
C16 C17 C18 119.07(14) . .
C18 C17 H17 120.5 . .
C17 C18 H18 120.1 . .
C17 C18 C19 119.87(14) . .
C19 C18 H18 120.1 . .
C18 C19 H19 120.8 . .
C20 C19 C18 118.48(14) . .
C20 C19 H19 120.8 . .
N4 C20 C19 121.09(13) . .
N4 C20 C21 115.49(12) . .
C19 C20 C21 123.42(13) . .
N2 C21 C20 111.51(11) . .
N2 C21 H21A 109.3 . .
N2 C21 H21B 109.3 . .
C20 C21 H21A 109.3 . .
C20 C21 H21B 109.3 . .
H21A C21 H21B 108.0 . .
N2 C22 H22A 108.9 . .
N2 C22 H22B 108.9 . .
N2 C22 C23 113.53(12) . .
H22A C22 H22B 107.7 . .
C23 C22 H22A 108.9 . .
C23 C22 H22B 108.9 . .
N3 C23 C22 116.83(12) . .
N3 C23 C24 119.94(13) . .
C24 C23 C22 123.01(13) . .
C23 C24 H24 120.7 . .
C23 C24 C25 118.68(14) . .
C25 C24 H24 120.7 . .
C24 C25 H25 119.9 . .
C26 C25 C24 120.19(14) . .
C26 C25 H25 119.9 . .
C25 C26 H26 120.7 . .
C27 C26 C25 118.69(14) . .
C27 C26 H26 120.7 . .
N3 C27 C26 120.37(14) . .
N3 C27 C28 116.16(12) . .
C26 C27 C28 123.47(13) . .
N1 C28 C27 110.55(11) . .
N1 C28 H28A 109.5 . .
N1 C28 H28B 109.5 . .
C27 C28 H28A 109.5 . .
C27 C28 H28B 109.5 . .
H28A C28 H28B 108.1 . .
N1 C29 H29 107.1 . .
N1 C29 C30 114.07(13) . .
N1 C29 C31 110.79(13) . .
C30 C29 H29 107.1 . .
C30 C29 C31 110.27(14) . .
C31 C29 H29 107.1 . .
C29 C30 H30A 109.5 . .
C29 C30 H30B 109.5 . .
C29 C30 H30C 109.5 . .
H30A C30 H30B 109.5 . .
H30A C30 H30C 109.5 . .
H30B C30 H30C 109.5 . .
C29 C31 H31A 109.5 . .
C29 C31 H31B 109.5 . .
C29 C31 H31C 109.5 . .
H31A C31 H31B 109.5 . .
H31A C31 H31C 109.5 . .
H31B C31 H31C 109.5 . .
N2 C32 H32 107.1 . .
N2 C32 C33 110.93(12) . .
N2 C32 C34 113.61(12) . .
C33 C32 H32 107.1 . .
C33 C32 C34 110.55(13) . .
C34 C32 H32 107.1 . .
C32 C33 H33A 109.5 . .
C32 C33 H33B 109.5 . .
C32 C33 H33C 109.5 . .
H33A C33 H33B 109.5 . .
H33A C33 H33C 109.5 . .
H33B C33 H33C 109.5 . .
C32 C34 H34A 109.5 . .
C32 C34 H34B 109.5 . .
C32 C34 H34C 109.5 . .
H34A C34 H34B 109.5 . .
H34A C34 H34C 109.5 . .
H34B C34 H34C 109.5 . .
C36 C35 B1 121.79(13) . .
C40 C35 C36 115.55(13) . .
C40 C35 B1 122.30(13) . .
C35 C36 H36 118.7 . .
C37 C36 C35 122.67(15) . .
C37 C36 H36 118.7 . .
C36 C37 H37 120.0 . .
C38 C37 C36 120.05(15) . .
C38 C37 H37 120.0 . .
C37 C38 H38 120.4 . .
C37 C38 C39 119.12(14) . .
C39 C38 H38 120.4 . .
C38 C39 H39 120.0 . .
C38 C39 C40 120.03(15) . .
C40 C39 H39 120.0 . .
C35 C40 H40 118.7 . .
C39 C40 C35 122.53(14) . .
C39 C40 H40 118.7 . .
C42 C41 B1 121.14(12) . .
C46 C41 C42 114.66(13) . .
C46 C41 B1 124.19(12) . .
C41 C42 H42 118.5 . .
C43 C42 C41 122.99(14) . .
C43 C42 H42 118.5 . .
C42 C43 H43 119.9 . .
C44 C43 C42 120.30(14) . .
C44 C43 H43 119.9 . .
C43 C44 H44 120.6 . .
C43 C44 C45 118.73(14) . .
C45 C44 H44 120.6 . .
C44 C45 H45 119.9 . .
C44 C45 C46 120.17(14) . .
C46 C45 H45 119.9 . .
C41 C46 H46 118.5 . .
C45 C46 C41 123.04(14) . .
C45 C46 H46 118.5 . .
C48 C47 C52 114.64(13) . .
C48 C47 B1 124.27(12) . .
C52 C47 B1 120.59(12) . .
C47 C48 H48 118.6 . .
C49 C48 C47 122.86(14) . .
C49 C48 H48 118.6 . .
C48 C49 H49 119.9 . .
C50 C49 C48 120.17(14) . .
C50 C49 H49 119.9 . .
C49 C50 H50 120.6 . .
C49 C50 C51 118.87(14) . .
C51 C50 H50 120.6 . .
C50 C51 H51 119.9 . .
C50 C51 C52 120.16(14) . .
C52 C51 H51 119.9 . .
C47 C52 H52 118.4 . .
C51 C52 C47 123.22(14) . .
C51 C52 H52 118.4 . .
C54 C53 C58 114.95(13) . .
C54 C53 B1 123.34(13) . .
C58 C53 B1 121.71(13) . .
C53 C54 H54 118.5 . .
C55 C54 C53 122.91(15) . .
C55 C54 H54 118.5 . .
C54 C55 H55 119.9 . .
C56 C55 C54 120.21(16) . .
C56 C55 H55 119.9 . .
C55 C56 H56 120.6 . .
C57 C56 C55 118.88(15) . .
C57 C56 H56 120.6 . .
C56 C57 H57 119.8 . .
C56 C57 C58 120.31(15) . .
C58 C57 H57 119.8 . .
C53 C58 H58 118.6 . .
C57 C58 C53 122.72(15) . .
C57 C58 H58 118.6 . .
C35 B1 C41 109.92(11) . .
C35 B1 C47 107.04(11) . .
C47 B1 C41 109.81(11) . .
C53 B1 C35 107.69(11) . .
C53 B1 C41 110.70(11) . .
C53 B1 C47 111.59(11) . .
C62 O3 C59 110.7(2) . .
O3 C59 H59A 109.7 . .
O3 C59 H59B 109.7 . .
O3 C59 C60 109.6(2) . .
H59A C59 H59B 108.2 . .
C60 C59 H59A 109.7 . .
C60 C59 H59B 109.7 . .
C59 C60 H60A 109.6 . .
C59 C60 H60B 109.6 . .
H60A C60 H60B 108.1 . .
O4 C60 C59 110.4(2) . .
O4 C60 H60A 109.6 . .
O4 C60 H60B 109.6 . .
C61 O4 C60 109.48(17) . .
O4 C61 H61A 109.4 . .
O4 C61 H61B 109.4 . .
O4 C61 C62 111.2(2) . .
H61A C61 H61B 108.0 . .
C62 C61 H61A 109.4 . .
C62 C61 H61B 109.4 . .
O3 C62 C61 110.1(2) . .
O3 C62 H62A 109.6 . .
O3 C62 H62B 109.6 . .
C61 C62 H62A 109.6 . .
C61 C62 H62B 109.6 . .
H62A C62 H62B 108.1 . .
C62A O3A C59A 109.3(14) . .
O3A C59A H59C 109.6 . .
O3A C59A H59D 109.6 . .
O3A C59A C60A 110.4(15) . .
H59C C59A H59D 108.1 . .
C60A C59A H59C 109.6 . .
C60A C59A H59D 109.6 . .
C59A C60A H60C 110.1 . .
C59A C60A H60D 110.1 . .
H60C C60A H60D 108.4 . .
O4A C60A C59A 107.9(15) . .
O4A C60A H60C 110.1 . .
O4A C60A H60D 110.1 . .
C61A O4A C60A 108.5(13) . .
O4A C61A H61C 109.1 . .
O4A C61A H61D 109.1 . .
O4A C61A C62A 112.7(15) . .
H61C C61A H61D 107.8 . .
C62A C61A H61C 109.1 . .
C62A C61A H61D 109.1 . .
O3A C62A C61A 108.4(13) . .
O3A C62A H62C 110.0 . .
O3A C62A H62D 110.0 . .
C61A C62A H62C 110.0 . .
C61A C62A H62D 110.0 . .
H62C C62A H62D 108.4 . .
C63 O5 C64 109.37(17) . .
O5 C63 H63A 109.4 . .
O5 C63 H63B 109.4 . .
O5 C63 C64 111.03(18) . 2_655
H63A C63 H63B 108.0 . .
C64 C63 H63A 109.4 2_655 .
C64 C63 H63B 109.4 2_655 .
O5 C64 C63 110.0(2) . 2_655
O5 C64 H64A 109.7 . .
O5 C64 H64B 109.7 . .
C63 C64 H64A 109.7 2_655 .
C63 C64 H64B 109.7 2_655 .
H64A C64 H64B 108.2 . .

loop_
_geom_bond_atom_site_label_1
_geom_bond_atom_site_label_2
_geom_bond_distance
_geom_bond_site_symmetry_2
Mn1 O1 1.8619(10) .
Mn1 O2 1.8619(10) .
Mn1 N1 2.3245(12) .
Mn1 N2 2.3134(12) .
Mn1 N3 2.0136(12) .
Mn1 N4 2.0348(12) .
O1 C1 1.3639(17) .
O2 C2 1.3630(17) .
N1 C15 1.4823(18) .
N1 C28 1.4858(18) .
N1 C29 1.5048(19) .
N2 C21 1.4853(18) .
N2 C22 1.4857(17) .
N2 C32 1.5069(17) .
N3 C23 1.3438(19) .
N3 C27 1.3453(18) .
N4 C16 1.3487(18) .
N4 C20 1.3452(19) .
C1 C2 1.410(2) .
C1 C6 1.380(2) .
C2 C3 1.396(2) .
C3 C4 1.407(2) .
C3 C7 1.539(2) .
C4 H4 0.9300 .
C4 C5 1.395(2) .
C5 C6 1.404(2) .
C5 C11 1.536(2) .
C6 H6 0.9300 .
C7 C8 1.541(2) .
C7 C9 1.536(2) .
C7 C10 1.526(2) .
C8 H8A 0.9600 .
C8 H8B 0.9600 .
C8 H8C 0.9600 .
C9 H9A 0.9600 .
C9 H9B 0.9600 .
C9 H9C 0.9600 .
C10 H10A 0.9600 .
C10 H10B 0.9600 .
C10 H10C 0.9600 .
C11 C12 1.543(2) .
C11 C13 1.531(2) .
C11 C14 1.537(3) .
C12 H12A 0.9600 .
C12 H12B 0.9600 .
C12 H12C 0.9600 .
C13 H13A 0.9600 .
C13 H13B 0.9600 .
C13 H13C 0.9600 .
C14 H14A 0.9600 .
C14 H14B 0.9600 .
C14 H14C 0.9600 .
C15 H15A 0.9700 .
C15 H15B 0.9700 .
C15 C16 1.512(2) .
C16 C17 1.385(2) .
C17 H17 0.9300 .
C17 C18 1.387(2) .
C18 H18 0.9300 .
C18 C19 1.391(2) .
C19 H19 0.9300 .
C19 C20 1.380(2) .
C20 C21 1.512(2) .
C21 H21A 0.9700 .
C21 H21B 0.9700 .
C22 H22A 0.9700 .
C22 H22B 0.9700 .
C22 C23 1.5201(19) .
C23 C24 1.389(2) .
C24 H24 0.9300 .
C24 C25 1.391(2) .
C25 H25 0.9300 .
C25 C26 1.388(2) .
C26 H26 0.9300 .
C26 C27 1.381(2) .
C27 C28 1.512(2) .
C28 H28A 0.9700 .
C28 H28B 0.9700 .
C29 H29 0.9800 .
C29 C30 1.523(2) .
C29 C31 1.523(2) .
C30 H30A 0.9600 .
C30 H30B 0.9600 .
C30 H30C 0.9600 .
C31 H31A 0.9600 .
C31 H31B 0.9600 .
C31 H31C 0.9600 .
C32 H32 0.9800 .
C32 C33 1.521(2) .
C32 C34 1.525(2) .
C33 H33A 0.9600 .
C33 H33B 0.9600 .
C33 H33C 0.9600 .
C34 H34A 0.9600 .
C34 H34B 0.9600 .
C34 H34C 0.9600 .
C35 C36 1.402(2) .
C35 C40 1.399(2) .
C35 B1 1.650(2) .
C36 H36 0.9300 .
C36 C37 1.395(2) .
C37 H37 0.9300 .
C37 C38 1.382(3) .
C38 H38 0.9300 .
C38 C39 1.388(2) .
C39 H39 0.9300 .
C39 C40 1.397(2) .
C40 H40 0.9300 .
C41 C42 1.407(2) .
C41 C46 1.402(2) .
C41 B1 1.651(2) .
C42 H42 0.9300 .
C42 C43 1.392(2) .
C43 H43 0.9300 .
C43 C44 1.383(2) .
C44 H44 0.9300 .
C44 C45 1.386(2) .
C45 H45 0.9300 .
C45 C46 1.396(2) .
C46 H46 0.9300 .
C47 C48 1.403(2) .
C47 C52 1.405(2) .
C47 B1 1.651(2) .
C48 H48 0.9300 .
C48 C49 1.399(2) .
C49 H49 0.9300 .
C49 C50 1.384(2) .
C50 H50 0.9300 .
C50 C51 1.384(2) .
C51 H51 0.9300 .
C51 C52 1.391(2) .
C52 H52 0.9300 .
C53 C54 1.404(2) .
C53 C58 1.413(2) .
C53 B1 1.648(2) .
C54 H54 0.9300 .
C54 C55 1.394(2) .
C55 H55 0.9300 .
C55 C56 1.390(3) .
C56 H56 0.9300 .
C56 C57 1.385(3) .
C57 H57 0.9300 .
C57 C58 1.393(2) .
C58 H58 0.9300 .
O3 C59 1.426(3) .
O3 C62 1.419(4) .
C59 H59A 0.9700 .
C59 H59B 0.9700 .
C59 C60 1.497(3) .
C60 H60A 0.9700 .
C60 H60B 0.9700 .
C60 O4 1.422(3) .
O4 C61 1.421(3) .
C61 H61A 0.9700 .
C61 H61B 0.9700 .
C61 C62 1.506(3) .
C62 H62A 0.9700 .
C62 H62B 0.9700 .
O3A C59A 1.425(10) .
O3A C62A 1.423(10) .
C59A H59C 0.9700 .
C59A H59D 0.9700 .
C59A C60A 1.498(10) .
C60A H60C 0.9700 .
C60A H60D 0.9700 .
C60A O4A 1.426(9) .
O4A C61A 1.418(10) .
C61A H61C 0.9700 .
C61A H61D 0.9700 .
C61A C62A 1.504(10) .
C62A H62C 0.9700 .
C62A H62D 0.9700 .
O5 C63 1.419(3) .
O5 C64 1.425(3) .
C63 H63A 0.9700 .
C63 H63B 0.9700 .
C63 C64 1.512(3) 2_655
C64 H64A 0.9700 .
C64 H64B 0.9700 .

loop_
_geom_torsion_atom_site_label_1
_geom_torsion_atom_site_label_2
_geom_torsion_atom_site_label_3
_geom_torsion_atom_site_label_4
_geom_torsion
_geom_torsion_site_symmetry_4
Mn1 O1 C1 C2 7.46(15) .
Mn1 O1 C1 C6 -171.45(12) .
Mn1 O2 C2 C1 -4.21(15) .
Mn1 O2 C2 C3 175.25(12) .
Mn1 N1 C15 C16 -15.42(14) .
Mn1 N1 C28 C27 -42.83(12) .
Mn1 N1 C29 C30 -166.90(11) .
Mn1 N1 C29 C31 67.97(14) .
Mn1 N2 C21 C20 -41.33(12) .
Mn1 N2 C22 C23 -13.23(14) .
Mn1 N2 C32 C33 67.60(13) .
Mn1 N2 C32 C34 -167.13(10) .
Mn1 N3 C23 C22 -14.06(16) .
Mn1 N3 C23 C24 171.06(10) .
Mn1 N3 C27 C26 -174.17(11) .
Mn1 N3 C27 C28 5.75(16) .
Mn1 N4 C16 C15 -9.44(17) .
Mn1 N4 C16 C17 175.59(10) .
Mn1 N4 C20 C19 -174.98(10) .
Mn1 N4 C20 C21 4.68(16) .
O1 Mn1 O2 C2 6.75(9) .
O1 C1 C2 O2 -2.21(19) .
O1 C1 C2 C3 178.31(13) .
O1 C1 C6 C5 -179.38(14) .
O2 Mn1 O1 C1 -7.82(9) .
O2 C2 C3 C4 -177.53(13) .
O2 C2 C3 C7 1.4(2) .
N1 Mn1 O1 C1 85.89(10) .
N1 Mn1 O2 C2 -101.27(9) .
N1 C15 C16 N4 17.08(18) .
N1 C15 C16 C17 -168.07(13) .
N2 Mn1 O1 C1 -117.57(9) .
N2 Mn1 O2 C2 103.31(9) .
N2 C22 C23 N3 18.31(18) .
N2 C22 C23 C24 -166.97(13) .
N3 Mn1 O2 C2 -178.43(9) .
N3 C23 C24 C25 3.6(2) .
N3 C27 C28 N1 29.80(17) .
N4 Mn1 O1 C1 164.74(9) .
N4 C16 C17 C18 0.7(2) .
N4 C20 C21 N2 28.83(17) .
C1 C2 C3 C4 1.9(2) .
C1 C2 C3 C7 -179.21(14) .
C2 C1 C6 C5 1.8(2) .
C2 C3 C4 C5 -0.2(2) .
C2 C3 C7 C8 -59.42(19) .
C2 C3 C7 C9 60.86(19) .
C2 C3 C7 C10 -179.87(14) .
C3 C4 C5 C6 -0.8(2) .
C3 C4 C5 C11 179.32(15) .
C4 C3 C7 C8 119.40(16) .
C4 C3 C7 C9 -120.31(16) .
C4 C3 C7 C10 -1.0(2) .
C4 C5 C6 C1 0.0(2) .
C4 C5 C11 C12 -124.32(18) .
C4 C5 C11 C13 -4.0(2) .
C4 C5 C11 C14 116.58(17) .
C6 C1 C2 O2 176.72(13) .
C6 C1 C2 C3 -2.8(2) .
C6 C5 C11 C12 55.8(2) .
C6 C5 C11 C13 176.03(15) .
C6 C5 C11 C14 -63.34(19) .
C7 C3 C4 C5 -179.04(15) .
C11 C5 C6 C1 179.88(14) .
C15 N1 C28 C27 71.73(15) .
C15 N1 C29 C30 70.37(16) .
C15 N1 C29 C31 -54.76(17) .
C15 C16 C17 C18 -173.96(14) .
C16 N4 C20 C19 5.8(2) .
C16 N4 C20 C21 -174.57(12) .
C16 C17 C18 C19 3.1(2) .
C17 C18 C19 C20 -2.5(2) .
C18 C19 C20 N4 -1.8(2) .
C18 C19 C20 C21 178.53(13) .
C19 C20 C21 N2 -151.52(13) .
C20 N4 C16 C15 169.78(12) .
C20 N4 C16 C17 -5.2(2) .
C21 N2 C22 C23 -123.56(13) .
C21 N2 C32 C33 178.91(12) .
C21 N2 C32 C34 -55.82(16) .
C22 N2 C21 C20 73.11(15) .
C22 N2 C32 C33 -54.18(16) .
C22 N2 C32 C34 71.09(16) .
C22 C23 C24 C25 -170.98(14) .
C23 N3 C27 C26 1.6(2) .
C23 N3 C27 C28 -178.44(12) .
C23 C24 C25 C26 0.3(2) .
C24 C25 C26 C27 -3.1(2) .
C25 C26 C27 N3 2.2(2) .
C25 C26 C27 C28 -177.67(14) .
C26 C27 C28 N1 -150.28(14) .
C27 N3 C23 C22 170.28(12) .
C27 N3 C23 C24 -4.6(2) .
C28 N1 C15 C16 -124.55(13) .
C28 N1 C29 C30 -56.64(17) .
C28 N1 C29 C31 178.23(13) .
C29 N1 C15 C16 108.61(14) .
C29 N1 C28 C27 -159.98(12) .
C32 N2 C21 C20 -159.25(12) .
C32 N2 C22 C23 110.62(13) .
C35 C36 C37 C38 -1.5(3) .
C36 C35 C40 C39 -1.6(2) .
C36 C35 B1 C41 -149.51(14) .
C36 C35 B1 C47 -30.30(17) .
C36 C35 B1 C53 89.81(16) .
C36 C37 C38 C39 -0.4(3) .
C37 C38 C39 C40 1.2(3) .
C38 C39 C40 C35 -0.2(2) .
C40 C35 C36 C37 2.5(2) .
C40 C35 B1 C41 37.75(18) .
C40 C35 B1 C47 156.96(13) .
C40 C35 B1 C53 -82.93(16) .
C41 C42 C43 C44 1.2(2) .
C42 C41 C46 C45 2.3(2) .
C42 C41 B1 C35 43.91(18) .
C42 C41 B1 C47 -73.59(16) .
C42 C41 B1 C53 162.76(13) .
C42 C43 C44 C45 1.8(2) .
C43 C44 C45 C46 -2.6(2) .
C44 C45 C46 C41 0.5(2) .
C46 C41 C42 C43 -3.2(2) .
C46 C41 B1 C35 -137.33(14) .
C46 C41 B1 C47 105.17(15) .
C46 C41 B1 C53 -18.48(19) .
C47 C48 C49 C50 -1.2(2) .
C48 C47 C52 C51 -2.7(2) .
C48 C47 B1 C35 107.77(14) .
C48 C47 B1 C41 -132.95(13) .
C48 C47 B1 C53 -9.82(18) .
C48 C49 C50 C51 -1.2(2) .
C49 C50 C51 C52 1.5(2) .
C50 C51 C52 C47 0.5(2) .
C52 C47 C48 C49 3.0(2) .
C52 C47 B1 C35 -63.65(16) .
C52 C47 B1 C41 55.64(17) .
C52 C47 B1 C53 178.77(13) .
C53 C54 C55 C56 0.3(3) .
C54 C53 C58 C57 1.4(2) .
C54 C53 B1 C35 7.98(19) .
C54 C53 B1 C41 -112.21(15) .
C54 C53 B1 C47 125.17(14) .
C54 C55 C56 C57 0.8(3) .
C55 C56 C57 C58 -0.8(2) .
C56 C57 C58 C53 -0.4(2) .
C58 C53 C54 C55 -1.4(2) .
C58 C53 B1 C35 -172.74(12) .
C58 C53 B1 C41 67.07(17) .
C58 C53 B1 C47 -55.55(17) .
B1 C35 C36 C37 -170.74(14) .
B1 C35 C40 C39 171.55(14) .
B1 C41 C42 C43 175.72(13) .
B1 C41 C46 C45 -176.50(13) .
B1 C47 C48 C49 -168.89(13) .
B1 C47 C52 C51 169.54(14) .
B1 C53 C54 C55 177.93(14) .
B1 C53 C58 C57 -177.91(13) .
O3 C59 C60 O4 59.6(3) .
C59 O3 C62 C61 56.8(3) .
C59 C60 O4 C61 -59.0(3) .
C60 O4 C61 C62 57.4(3) .
O4 C61 C62 O3 -56.6(3) .
C62 O3 C59 C60 -58.5(3) .
O3A C59A C60A O4A -63(2) .
C59A O3A C62A C61A -57(2) .
C59A C60A O4A C61A 60(2) .
C60A O4A C61A C62A -59(2) .
O4A C61A C62A O3A 58(2) .
C62A O3A C59A C60A 62(2) .
C63 O5 C64 C63 57.8(3) 2_655
C64 O5 C63 C64 -58.5(3) 2_655

loop_
_exptl_oxdiff_crystal_face_indexfrac_h
_exptl_oxdiff_crystal_face_indexfrac_k
_exptl_oxdiff_crystal_face_indexfrac_l
_exptl_oxdiff_crystal_face_x
_exptl_oxdiff_crystal_face_y
_exptl_oxdiff_crystal_face_z
0.0031 -0.0231 1.0034 -0.0019 0.0795 -0.0139
-1.0049 -2.0032 0.8886 -0.2024 -0.0090 -0.1850
-1.9968 -0.0097 1.0231 0.0378 0.0106 -0.2840
-0.0042 -0.9915 -0.0629 -0.1099 -0.0270 -0.0180
0.0042 0.9915 0.0629 0.1099 0.0270 0.0180
-0.0031 0.0231 -1.0034 0.0019 -0.0795 0.0139
1.9968 0.0097 -1.0231 -0.0378 -0.0106 0.2840
